data_7229186
loop_
_publ_author_name
'Valdo, Ana Karoline Silva Medanha'
'Sarotti, Ariel Marcelo'
'Martins, Felipe Terra'

_publ_section_title
;
 Synthon trends according to acid strength and geometry in salts of
 N-heterocyclic bases
;
_journal_name_full CrystEngComm
_journal_paper_doi 10.1039/C7CE01490B
_journal_year 2017
_chemical_formula_sum 'C6 H6 Cl3 N3 O2'
_chemical_formula_weight 258.49
_space_group_crystal_system monoclinic
_space_group_IT_number 14
_space_group_name_Hall '-P 2yn'
_space_group_name_H-M_alt 'P 1 21/n 1'
_symmetry_space_group_name_Hall '-P 2yn'
_symmetry_space_group_name_H-M 'P 1 21/n 1'
_atom_sites_solution_hydrogens geom
_audit_creation_method SHELXL-2014/7
_audit_update_record
;
2017-08-14 deposited with the CCDC.
2017-09-18 downloaded from the CCDC.
;
_cell_angle_alpha 90
_cell_angle_beta 109.2240(10)
_cell_angle_gamma 90
_cell_formula_units_Z 4
_cell_length_a 13.6957(3)
_cell_length_b 5.53110(10)
_cell_length_c 14.3450(3)
_cell_measurement_reflns_used 4292
_cell_measurement_temperature 296(2)
_cell_measurement_theta_max 25.35
_cell_measurement_theta_min 3.01
_cell_volume 1026.07(4)
_computing_structure_refinement 'SHELXL-2014/7 (Sheldrick, 2014)'
_diffrn_ambient_temperature 296(2)
_diffrn_measured_fraction_theta_full 0.989
_diffrn_measured_fraction_theta_max 0.989
_diffrn_measurement_device_type 'Bruker APEX-II CCD'
_diffrn_measurement_method '\f and \w scans'
_diffrn_radiation_type MoK\a
_diffrn_radiation_wavelength 0.71073
_diffrn_reflns_av_R_equivalents 0.0197
_diffrn_reflns_av_unetI/netI 0.0130
_diffrn_reflns_Laue_measured_fraction_full 0.989
_diffrn_reflns_Laue_measured_fraction_max 0.989
_diffrn_reflns_limit_h_max 16
_diffrn_reflns_limit_h_min -16
_diffrn_reflns_limit_k_max 6
_diffrn_reflns_limit_k_min -6
_diffrn_reflns_limit_l_max 17
_diffrn_reflns_limit_l_min -17
_diffrn_reflns_number 10544
_diffrn_reflns_point_group_measured_fraction_full 0.989
_diffrn_reflns_point_group_measured_fraction_max 0.989
_diffrn_reflns_theta_full 25.242
_diffrn_reflns_theta_max 25.351
_diffrn_reflns_theta_min 1.784
_diffrn_source 'sealed tube'
_exptl_absorpt_coefficient_mu 0.870
_exptl_absorpt_correction_T_max 0.966
_exptl_absorpt_correction_T_min 0.912
_exptl_absorpt_correction_type multi-scan
_exptl_absorpt_process_details 'Blessing, R. H. (1995) Acta Cryst., A51, 33-38'
_exptl_crystal_colour colorless
_exptl_crystal_density_diffrn 1.673
_exptl_crystal_description plate
_exptl_crystal_F_000 520
_exptl_crystal_size_max 0.1
_exptl_crystal_size_mid 0.07
_exptl_crystal_size_min 0.04
_refine_diff_density_max 0.470
_refine_diff_density_min -0.390
_refine_diff_density_rms 0.048
_refine_ls_extinction_method none
_refine_ls_goodness_of_fit_ref 1.049
_refine_ls_hydrogen_treatment constr
_refine_ls_matrix_type full
_refine_ls_number_parameters 127
_refine_ls_number_reflns 1864
_refine_ls_number_restraints 0
_refine_ls_restrained_S_all 1.049
_refine_ls_R_factor_all 0.0436
_refine_ls_R_factor_gt 0.0369
_refine_ls_shift/su_max 0.000
_refine_ls_shift/su_mean 0.000
_refine_ls_structure_factor_coef Fsqd
_refine_ls_weighting_details 'w=1/[\s^2^(Fo^2^)+(0.0468P)^2^+0.8834P] where P=(Fo^2^+2Fc^2^)/3'
_refine_ls_weighting_scheme calc
_refine_ls_wR_factor_gt 0.0938
_refine_ls_wR_factor_ref 0.1012
_reflns_Friedel_coverage 0.000
_reflns_number_gt 1620
_reflns_number_total 1864
_reflns_threshold_expression 'I > 2\s(I)'
_cod_data_source_file c7ce01490b2.cif
_cod_data_source_block A5
_cod_database_code 7229186
_shelx_shelxl_version_number 2014/7
_shelx_space_group_comment
;
The symmetry employed for this shelxl refinement is uniquely defined
by the following loop, which should always be used as a source of
symmetry information in preference to the above space-group names.
They are only intended as comments.
;

loop_
_space_group_symop_operation_xyz
'x, y, z'
'-x+1/2, y+1/2, -z+1/2'
'-x, -y, -z'
'x-1/2, -y-1/2, z-1/2'

loop_
_atom_site_label
_atom_site_type_symbol
_atom_site_fract_x
_atom_site_fract_y
_atom_site_fract_z
_atom_site_U_iso_or_equiv
_atom_site_adp_type
_atom_site_occupancy
_atom_site_site_symmetry_order
_atom_site_calc_flag
_atom_site_refinement_flags_posn
_atom_site_refinement_flags_adp
Cl1 Cl 0.59940(6) 0.63284(13) 0.35137(5) 0.0639(3) Uani 1 1 d . .
Cl2 Cl 0.47979(6) 0.20996(12) 0.27400(5) 0.0561(2) Uani 1 1 d . .
Cl3 Cl 0.64227(7) 0.34524(18) 0.20187(8) 0.0832(3) Uani 1 1 d . .
O2 O 0.49232(16) 0.7045(4) 0.09898(14) 0.0598(5) Uani 1 1 d . .
O1 O 0.38392(12) 0.6647(3) 0.18359(13) 0.0452(4) Uani 1 1 d . .
N1 N 0.23309(14) -0.4536(4) 0.40949(13) 0.0369(4) Uani 1 1 d . .
H1 H 0.1999 -0.5832 0.3849 0.044 Uiso 1 1 calc R U
N2 N 0.12266(17) -0.3880(5) 0.49748(18) 0.0585(7) Uani 1 1 d . .
HA H 0.0893 -0.5170 0.4723 0.070 Uiso 1 1 calc R U
HB H 0.1034 -0.3030 0.5385 0.070 Uiso 1 1 calc R U
C7 C 0.46512(17) 0.6256(4) 0.16649(16) 0.0355(5) Uani 1 1 d . .
C6 C 0.3152(2) -0.3852(5) 0.3834(2) 0.0523(7) Uani 1 1 d . .
H6 H 0.3353 -0.4767 0.3384 0.063 Uiso 1 1 calc R U
C2 C 0.20274(17) -0.3213(4) 0.47343(16) 0.0373(5) Uani 1 1 d . .
C3 C 0.2617(2) -0.1104(5) 0.51126(19) 0.0463(6) Uani 1 1 d . .
H3 H 0.2423 -0.0155 0.5558 0.056 Uiso 1 1 calc R U
N4 N 0.34070(18) -0.0428(4) 0.48729(17) 0.0540(6) Uani 1 1 d . .
C5 C 0.3679(2) -0.1832(6) 0.4230(2) 0.0613(8) Uani 1 1 d . .
H5 H 0.4250 -0.1393 0.4053 0.074 Uiso 1 1 calc R U
C8 C 0.54396(18) 0.4580(4) 0.24363(17) 0.0389(5) Uani 1 1 d . .

loop_
_atom_site_aniso_label
_atom_site_aniso_U_11
_atom_site_aniso_U_22
_atom_site_aniso_U_33
_atom_site_aniso_U_23
_atom_site_aniso_U_13
_atom_site_aniso_U_12
Cl1 0.0674(5) 0.0409(4) 0.0597(4) -0.0056(3) -0.0112(3) -0.0011(3)
Cl2 0.0658(4) 0.0328(4) 0.0631(4) 0.0133(3) 0.0122(3) -0.0067(3)
Cl3 0.0755(5) 0.0859(7) 0.1055(7) 0.0243(5) 0.0531(5) 0.0397(5)
O2 0.0691(12) 0.0638(13) 0.0588(11) 0.0265(10) 0.0375(10) 0.0215(10)
O1 0.0396(9) 0.0463(10) 0.0518(10) 0.0161(8) 0.0180(8) 0.0076(7)
N1 0.0385(10) 0.0350(10) 0.0376(10) -0.0054(8) 0.0133(8) -0.0013(8)
N2 0.0536(13) 0.0662(16) 0.0677(15) -0.0320(12) 0.0361(12) -0.0195(11)
C7 0.0407(12) 0.0290(12) 0.0362(12) 0.0034(9) 0.0118(10) 0.0006(9)
C6 0.0567(16) 0.0558(17) 0.0549(16) -0.0055(13) 0.0327(13) -0.0034(13)
C2 0.0364(11) 0.0407(13) 0.0340(12) -0.0038(10) 0.0108(9) 0.0010(10)
C3 0.0519(14) 0.0423(14) 0.0439(13) -0.0089(11) 0.0148(11) -0.0038(11)
N4 0.0598(13) 0.0463(13) 0.0555(13) -0.0034(11) 0.0186(11) -0.0149(11)
C5 0.0617(17) 0.0637(19) 0.0698(19) -0.0023(15) 0.0370(16) -0.0174(15)
C8 0.0419(12) 0.0297(12) 0.0444(13) 0.0028(10) 0.0133(10) 0.0022(10)

loop_
_atom_type_symbol
_atom_type_description
_atom_type_scat_dispersion_real
_atom_type_scat_dispersion_imag
_atom_type_scat_source
C C 0.0033 0.0016 'International Tables Vol C Tables 4.2.6.8 and 6.1.1.4'
H H 0.0000 0.0000 'International Tables Vol C Tables 4.2.6.8 and 6.1.1.4'
N N 0.0061 0.0033 'International Tables Vol C Tables 4.2.6.8 and 6.1.1.4'
O O 0.0106 0.0060 'International Tables Vol C Tables 4.2.6.8 and 6.1.1.4'
Cl Cl 0.1484 0.1585 'International Tables Vol C Tables 4.2.6.8 and 6.1.1.4'

loop_
_geom_angle_atom_site_label_1
_geom_angle_atom_site_label_2
_geom_angle_atom_site_label_3
_geom_angle
C2 N1 C6 120.7(2)
C2 N1 H1 119.7
C6 N1 H1 119.7
C2 N2 HA 120.0
C2 N2 HB 120.0
HA N2 HB 120.0
O2 C7 O1 128.5(2)
O2 C7 C8 116.7(2)
O1 C7 C8 114.79(19)
C5 C6 N1 119.6(2)
C5 C6 H6 120.2
N1 C6 H6 120.2
N2 C2 N1 120.2(2)
N2 C2 C3 123.5(2)
N1 C2 C3 116.4(2)
N4 C3 C2 123.7(2)
N4 C3 H3 118.1
C2 C3 H3 118.1
C3 N4 C5 117.3(2)
C6 C5 N4 122.3(3)
C6 C5 H5 118.8
N4 C5 H5 118.8
C7 C8 Cl3 113.30(16)
C7 C8 Cl2 110.56(16)
Cl3 C8 Cl2 107.98(13)
C7 C8 Cl1 106.93(16)
Cl3 C8 Cl1 109.58(13)
Cl2 C8 Cl1 108.40(13)

loop_
_geom_bond_atom_site_label_1
_geom_bond_atom_site_label_2
_geom_bond_distance
Cl1 C8 1.768(2)
Cl2 C8 1.760(2)
Cl3 C8 1.758(2)
O2 C7 1.227(3)
O1 C7 1.234(3)
N1 C2 1.342(3)
N1 C6 1.352(3)
N1 H1 0.8600
N2 C2 1.306(3)
N2 HA 0.8600
N2 HB 0.8600
C7 C8 1.569(3)
C6 C5 1.350(4)
C6 H6 0.9300
C2 C3 1.421(3)
C3 N4 1.294(3)
C3 H3 0.9300
N4 C5 1.349(4)
C5 H5 0.9300

loop_
_geom_torsion_atom_site_label_1
_geom_torsion_atom_site_label_2
_geom_torsion_atom_site_label_3
_geom_torsion_atom_site_label_4
_geom_torsion
C2 N1 C6 C5 0.8(4)
C6 N1 C2 N2 179.4(2)
C6 N1 C2 C3 -0.3(3)
N2 C2 C3 N4 -179.6(3)
N1 C2 C3 N4 0.1(4)
C2 C3 N4 C5 -0.3(4)
N1 C6 C5 N4 -1.1(5)
C3 N4 C5 C6 0.8(5)
O2 C7 C8 Cl3 -16.6(3)
O1 C7 C8 Cl3 164.94(18)
O2 C7 C8 Cl2 -138.0(2)
O1 C7 C8 Cl2 43.6(2)
O2 C7 C8 Cl1 104.2(2)
O1 C7 C8 Cl1 -74.2(2)
